data_2203054
loop_
_publ_author_name
'Yu-Xia Zhang'

_publ_section_title
;
 A one-dimensional coordination polymer:
 <i>catena</i>-poly[[triaquapyridinecobalt(II)]-\m-sulfato]
;
_journal_issue 1
_journal_name_full 'Acta Crystallographica Section E'
_journal_page_first m30
_journal_page_last m31
_journal_paper_doi 10.1107/S1600536803027545
_journal_volume 60
_journal_year 2004
_chemical_formula_iupac '[Co (S O4) (C5 H5 N) (H2 O)3]'
_chemical_formula_moiety '[Co(C~5~H~5~N)(H~2~O)~3~SO~4~]~n~'
_chemical_formula_sum 'C5 H11 Co N O7 S'
_chemical_formula_weight 288.14
_chemical_name_systematic ?
_space_group_IT_number 14
_symmetry_cell_setting monoclinic
_symmetry_space_group_name_Hall '-P 2ybc'
_symmetry_space_group_name_H-M 'P 1 21/c 1'
_atom_sites_solution_hydrogens geom
_atom_sites_solution_primary direct
_atom_sites_solution_secondary difmap
_audit_creation_method SHELXL-97
_cell_angle_alpha 90.00
_cell_angle_beta 110.711(4)
_cell_angle_gamma 90.00
_cell_formula_units_Z 4
_cell_length_a 11.951(4)
_cell_length_b 7.639(2)
_cell_length_c 11.507(4)
_cell_measurement_reflns_used 642
_cell_measurement_temperature 293(2)
_cell_measurement_theta_max 19.86
_cell_measurement_theta_min 3.22
_cell_volume 982.6(5)
_computing_cell_refinement SMART
_computing_data_collection 'SMART (Bruker, 1998)'
_computing_data_reduction 'SAINT (Bruker, 1998)'
_computing_molecular_graphics 'SHELXTL (Sheldrick, 1997a)'
_computing_publication_material SHELXTL
_computing_structure_refinement 'SHELXL97 (Sheldrick, 1997b)'
_computing_structure_solution 'SHELXS97 (Sheldrick, 1997b)'
_diffrn_ambient_temperature 293(2)
_diffrn_measured_fraction_theta_full 0.985
_diffrn_measured_fraction_theta_max 0.985
_diffrn_measurement_device_type 'Bruker SMART CCD area-detector'
_diffrn_measurement_method \w
_diffrn_radiation_monochromator graphite
_diffrn_radiation_source 'fine-focus sealed tube'
_diffrn_radiation_type MoK\a
_diffrn_radiation_wavelength 0.71073
_diffrn_reflns_av_R_equivalents 0.0241
_diffrn_reflns_av_sigmaI/netI 0.0296
_diffrn_reflns_limit_h_max 14
_diffrn_reflns_limit_h_min -14
_diffrn_reflns_limit_k_max 8
_diffrn_reflns_limit_k_min -9
_diffrn_reflns_limit_l_max 14
_diffrn_reflns_limit_l_min -9
_diffrn_reflns_number 5362
_diffrn_reflns_theta_full 26.40
_diffrn_reflns_theta_max 26.40
_diffrn_reflns_theta_min 3.23
_diffrn_standards_decay_% 0
_diffrn_standards_number 0
_exptl_absorpt_coefficient_mu 1.976
_exptl_absorpt_correction_T_max 0.674
_exptl_absorpt_correction_T_min 0.599
_exptl_absorpt_correction_type multi-scan
_exptl_absorpt_process_details '(SADABS; Sheldrick, 1996)'
_exptl_crystal_colour red
_exptl_crystal_density_diffrn 1.948
_exptl_crystal_density_method 'not measured'
_exptl_crystal_description block
_exptl_crystal_F_000 588
_exptl_crystal_size_max 0.30
_exptl_crystal_size_mid 0.20
_exptl_crystal_size_min 0.20
_refine_diff_density_max 0.292
_refine_diff_density_min -0.305
_refine_ls_extinction_coef 0.0271(15)
_refine_ls_extinction_expression Fc^*^=kFc[1+0.001xFc^2^\l^3^/sin(2\q)]^-1/4^
_refine_ls_extinction_method SHELXL97
_refine_ls_goodness_of_fit_ref 1.035
_refine_ls_hydrogen_treatment mixed
_refine_ls_matrix_type full
_refine_ls_number_parameters 161
_refine_ls_number_reflns 1988
_refine_ls_number_restraints 6
_refine_ls_restrained_S_all 1.034
_refine_ls_R_factor_all 0.0301
_refine_ls_R_factor_gt 0.0225
_refine_ls_shift/su_max 0.000
_refine_ls_shift/su_mean 0.000
_refine_ls_structure_factor_coef Fsqd
_refine_ls_weighting_details 'calc w = 1/[\s^2^(Fo^2^)+(0.0208P)^2^+0.4534P] where P = (Fo^2^+2Fc^2^)/3'
_refine_ls_weighting_scheme calc
_refine_ls_wR_factor_gt 0.0507
_refine_ls_wR_factor_ref 0.0531
_reflns_number_gt 1710
_reflns_number_total 1988
_reflns_threshold_expression I>2\s(I)
_cod_data_source_file ci6312.cif
_cod_data_source_block I
_cod_depositor_comments
;
The following automatic conversions were performed:
'_symmetry_cell_setting' value 'Monoclinic' changed to 'monoclinic'
according to '/home/saulius/struct/CIF-dictionaries/cif_core.dic'
dictionary named 'cif_core.dic' version 2.4.1 from
2010-06-29.

'_geom_angle_publ_flag' value 'Yes' changed to 'yes'
according to '/home/saulius/struct/CIF-dictionaries/cif_core.dic'
dictionary named 'cif_core.dic' version 2.4.1 from 2010-06-29.

Automatic conversion script
Id: cif_fix_enum 1527 2010-12-29 10:47:43Z saulius 

The following automatic conversions were performed:

'_symmetry_cell_setting' value 'Monoclinic' changed to 'monoclinic'
according to /home/saulius/struct/CIF-dictionaries/cif_core.dic
dictionary named 'cif_core.dic' version 2.4.1 from
2010-06-29.

'_geom_angle_publ_flag' value 'Yes' changed to 'yes'
according to /home/saulius/struct/CIF-dictionaries/cif_core.dic
dictionary named 'cif_core.dic' version 2.4.1 from 2010-06-29.

Automatic conversion script
Id: cif_fix_values 1715 2011-07-08 13:25:40Z adriana 
;
_cod_original_cell_volume 982.7(5)
_cod_original_sg_symbol_H-M 'P 21/c'
_cod_database_code 2203054

loop_
_symmetry_equiv_pos_as_xyz
'x, y, z'
'-x, y+1/2, -z+1/2'
'-x, -y, -z'
'x, -y-1/2, z-1/2'

loop_
_atom_site_label
_atom_site_fract_x
_atom_site_fract_y
_atom_site_fract_z
_atom_site_U_iso_or_equiv
_atom_site_adp_type
_atom_site_calc_flag
_atom_site_refinement_flags
_atom_site_occupancy
_atom_site_type_symbol
Co1 0.34920(2) 0.09860(3) 0.28966(2) 0.01668(11) Uani d . 1 Co
C1 0.0948(2) 0.1659(3) 0.1201(2) 0.0401(6) Uani d . 1 C
H1A 0.1322 0.1930 0.0640 0.048 Uiso calc R 1 H
C2 -0.0286(2) 0.1750(4) 0.0807(3) 0.0552(8) Uani d . 1 C
H2A -0.0730 0.2070 -0.0006 0.066 Uiso calc R 1 H
C3 -0.0847(2) 0.1366(4) 0.1622(3) 0.0575(8) Uani d . 1 C
H3A -0.1676 0.1420 0.1375 0.069 Uiso calc R 1 H
C4 -0.0167(2) 0.0900(4) 0.2809(3) 0.0531(8) Uani d . 1 C
H4A -0.0527 0.0631 0.3383 0.064 Uiso calc R 1 H
C5 0.1058(2) 0.0832(3) 0.3143(3) 0.0400(6) Uani d . 1 C
H5A 0.1514 0.0519 0.3954 0.048 Uiso calc R 1 H
N1 0.16198(15) 0.1198(2) 0.23527(17) 0.0274(4) Uani d . 1 N
O1 0.35842(12) 0.32220(17) 0.18198(12) 0.0231(3) Uani d . 1 O
O2 0.26652(13) 0.60709(19) 0.15420(15) 0.0321(4) Uani d . 1 O
O3 0.46284(11) 0.57460(18) 0.14977(12) 0.0217(3) Uani d . 1 O
O4 0.43033(13) 0.53829(19) 0.34286(13) 0.0274(3) Uani d . 1 O
O5 0.32967(14) -0.04913(19) 0.12827(13) 0.0256(3) Uani d D 1 O
O6 0.37299(15) 0.24955(19) 0.44664(14) 0.0292(3) Uani d D 1 O
O7 0.35009(13) -0.12629(19) 0.39569(13) 0.0230(3) Uani d D 1 O
S1 0.37771(4) 0.51107(6) 0.20813(4) 0.01653(13) Uani d . 1 S
H7A 0.368(2) -0.219(2) 0.373(2) 0.042(8) Uiso d D 1 H
H6B 0.376(2) 0.232(3) 0.5182(12) 0.049(8) Uiso d D 1 H
H5C 0.3935(16) -0.058(4) 0.117(3) 0.061(10) Uiso d D 1 H
H6A 0.391(2) 0.3498(18) 0.439(3) 0.052(9) Uiso d D 1 H
H5B 0.310(2) -0.1519(17) 0.132(3) 0.048(8) Uiso d D 1 H
H7B 0.387(2) -0.116(4) 0.4697(11) 0.051(9) Uiso d D 1 H

loop_
_atom_site_aniso_label
_atom_site_aniso_U_11
_atom_site_aniso_U_22
_atom_site_aniso_U_33
_atom_site_aniso_U_12
_atom_site_aniso_U_13
_atom_site_aniso_U_23
Co1 0.01785(15) 0.01505(15) 0.01715(15) 0.00038(10) 0.00618(10) -0.00008(10)
C1 0.0288(12) 0.0475(14) 0.0380(14) 0.0038(11) 0.0045(10) 0.0005(12)
C2 0.0297(13) 0.0629(18) 0.0561(17) 0.0097(13) -0.0057(13) -0.0039(15)
C3 0.0217(12) 0.0521(17) 0.094(2) 0.0065(12) 0.0152(14) -0.0044(16)
C4 0.0362(14) 0.0506(16) 0.084(2) 0.0019(12) 0.0351(15) 0.0029(16)
C5 0.0328(12) 0.0449(15) 0.0470(15) 0.0044(11) 0.0201(11) 0.0052(12)
N1 0.0216(9) 0.0257(9) 0.0333(10) 0.0015(7) 0.0079(8) 0.0006(8)
O1 0.0364(8) 0.0131(7) 0.0207(7) -0.0020(6) 0.0113(6) -0.0011(6)
O2 0.0250(7) 0.0259(8) 0.0494(10) 0.0087(6) 0.0181(7) 0.0081(7)
O3 0.0198(7) 0.0278(7) 0.0184(7) -0.0034(6) 0.0080(5) 0.0024(6)
O4 0.0427(9) 0.0238(7) 0.0196(7) -0.0089(6) 0.0160(6) -0.0053(6)
O5 0.0302(9) 0.0195(8) 0.0253(8) 0.0003(6) 0.0075(7) -0.0024(6)
O6 0.0517(10) 0.0195(8) 0.0209(8) -0.0057(7) 0.0185(7) -0.0018(6)
O7 0.0297(8) 0.0196(8) 0.0192(7) 0.0009(6) 0.0079(6) -0.0012(6)
S1 0.0197(2) 0.0131(2) 0.0195(2) -0.00078(17) 0.01018(18) -0.00060(18)

loop_
_atom_type_symbol
_atom_type_description
_atom_type_scat_dispersion_real
_atom_type_scat_dispersion_imag
_atom_type_scat_source
C C 0.0033 0.0016 'International Tables Vol C Tables 4.2.6.8 and 6.1.1.4'
H H 0.0000 0.0000 'International Tables Vol C Tables 4.2.6.8 and 6.1.1.4'
N N 0.0061 0.0033 'International Tables Vol C Tables 4.2.6.8 and 6.1.1.4'
O O 0.0106 0.0060 'International Tables Vol C Tables 4.2.6.8 and 6.1.1.4'
S S 0.1246 0.1234 'International Tables Vol C Tables 4.2.6.8 and 6.1.1.4'
Co Co 0.3494 0.9721 'International Tables Vol C Tables 4.2.6.8 and 6.1.1.4'

loop_
_geom_angle_atom_site_label_1
_geom_angle_atom_site_label_2
_geom_angle_atom_site_label_3
_geom_angle_site_symmetry_1
_geom_angle_site_symmetry_3
_geom_angle
_geom_angle_publ_flag
O6 Co1 O7 . . 88.73(6) yes
O6 Co1 N1 . . 91.15(7) yes
O7 Co1 N1 . . 91.26(6) yes
O6 Co1 O3 . 2_645 87.63(6) yes
O7 Co1 O3 . 2_645 87.19(5) yes
N1 Co1 O3 . 2_645 178.05(6) yes
O6 Co1 O5 . . 177.86(6) yes
O7 Co1 O5 . . 92.86(6) yes
N1 Co1 O5 . . 90.25(7) yes
O3 Co1 O5 2_645 . 91.01(6) yes
O6 Co1 O1 . . 92.37(6) yes
O7 Co1 O1 . . 176.61(6) yes
N1 Co1 O1 . . 91.92(6) yes
O3 Co1 O1 2_645 . 89.65(5) yes
O5 Co1 O1 . . 85.96(6) yes
N1 C1 C2 . . 122.5(3) ?
N1 C1 H1A . . 118.7 ?
C2 C1 H1A . . 118.7 ?
C3 C2 C1 . . 119.4(3) ?
C3 C2 H2A . . 120.3 ?
C1 C2 H2A . . 120.3 ?
C2 C3 C4 . . 118.7(2) ?
C2 C3 H3A . . 120.6 ?
C4 C3 H3A . . 120.6 ?
C3 C4 C5 . . 119.1(3) ?
C3 C4 H4A . . 120.4 ?
C5 C4 H4A . . 120.4 ?
N1 C5 C4 . . 122.8(3) ?
N1 C5 H5A . . 118.6 ?
C4 C5 H5A . . 118.6 ?
C1 N1 C5 . . 117.5(2) ?
C1 N1 Co1 . . 121.32(16) ?
C5 N1 Co1 . . 121.21(16) ?
S1 O1 Co1 . . 134.44(8) ?
S1 O3 Co1 . 2_655 134.28(8) ?
Co1 O5 H5C . . 112(2) ?
Co1 O5 H5B . . 114.1(19) ?
H5C O5 H5B . . 103(3) ?
Co1 O6 H6B . . 136.4(19) ?
Co1 O6 H6A . . 113(2) ?
H6B O6 H6A . . 110(3) ?
Co1 O7 H7A . . 118.1(19) ?
Co1 O7 H7B . . 115(2) ?
H7A O7 H7B . . 108(3) ?
O2 S1 O4 . . 111.45(9) ?
O2 S1 O1 . . 110.71(9) ?
O4 S1 O1 . . 109.38(8) ?
O2 S1 O3 . . 108.16(9) ?
O4 S1 O3 . . 108.99(8) ?
O1 S1 O3 . . 108.06(8) ?

loop_
_geom_bond_atom_site_label_1
_geom_bond_atom_site_label_2
_geom_bond_site_symmetry_2
_geom_bond_distance
_geom_bond_publ_flag
Co1 O6 . 2.0762(16) yes
Co1 O7 . 2.1050(15) yes
Co1 N1 . 2.1056(18) yes
Co1 O3 2_645 2.1114(14) yes
Co1 O5 . 2.1144(16) yes
Co1 O1 . 2.1358(14) yes
C1 N1 . 1.332(3) ?
C1 C2 . 1.383(3) ?
C1 H1A . 0.93 ?
C2 C3 . 1.363(4) ?
C2 H2A . 0.93 ?
C3 C4 . 1.367(4) ?
C3 H3A . 0.93 ?
C4 C5 . 1.377(4) ?
C4 H4A . 0.93 ?
C5 N1 . 1.338(3) ?
C5 H5A . 0.93 ?
O1 S1 . 1.4752(14) ?
O2 S1 . 1.4511(15) ?
O3 S1 . 1.4849(14) ?
O3 Co1 2_655 2.1114(14) ?
O4 S1 . 1.4673(15) ?
O5 H5C . 0.820(10) ?
O5 H5B . 0.820(10) ?
O6 H6B . 0.820(10) ?
O6 H6A . 0.810(10) ?
O7 H7A . 0.810(10) ?
O7 H7B . 0.810(10) ?

loop_
_geom_hbond_atom_site_label_D
_geom_hbond_atom_site_label_H
_geom_hbond_atom_site_label_A
_geom_hbond_site_symmetry_A
_geom_hbond_distance_DH
_geom_hbond_distance_HA
_geom_hbond_distance_DA
_geom_hbond_angle_DHA
O5 H5B O2 1_545 0.820(10) 1.95(2) 2.777(2) 176(3)
O5 H5C O4 2_645 0.820(10) 2.12(2) 2.848(3) 148(3)
O6 H6A O4 . 0.810(10) 1.97(2) 2.709(2) 151(3)
O6 H6B O1 4_566 0.820(10) 2.01(2) 2.828(2) 172(2)
O7 H7A O4 1_545 0.810(10) 2.07(2) 2.875(2) 171(2)
O7 H7B O3 4_566 0.810(10) 1.970(10) 2.781(2) 174(2)

loop_
_geom_torsion_atom_site_label_1
_geom_torsion_atom_site_label_2
_geom_torsion_atom_site_label_3
_geom_torsion_atom_site_label_4
_geom_torsion_site_symmetry_1
_geom_torsion
N1 C1 C2 C3 . 0.4(4)
C1 C2 C3 C4 . 0.0(4)
C2 C3 C4 C5 . 0.0(4)
C3 C4 C5 N1 . -0.3(4)
C2 C1 N1 C5 . -0.7(4)
C2 C1 N1 Co1 . 177.7(2)
C4 C5 N1 C1 . 0.6(4)
C4 C5 N1 Co1 . -177.78(19)
O6 Co1 N1 C1 . 130.75(18)
O7 Co1 N1 C1 . -140.50(18)
O5 Co1 N1 C1 . -47.63(18)
O1 Co1 N1 C1 . 38.33(18)
O6 Co1 N1 C5 . -50.91(18)
O7 Co1 N1 C5 . 37.84(18)
O5 Co1 N1 C5 . 130.71(18)
O1 Co1 N1 C5 . -143.32(18)
O6 Co1 O1 S1 . 1.58(12)
N1 Co1 O1 S1 . 92.81(12)
O3 Co1 O1 S1 2_645 -86.03(12)
O5 Co1 O1 S1 . -177.07(12)
Co1 O1 S1 O2 . -105.40(13)
Co1 O1 S1 O4 . 17.79(14)
Co1 O1 S1 O3 . 136.32(11)
Co1 O3 S1 O2 2_655 149.50(11)
Co1 O3 S1 O4 2_655 28.18(14)
Co1 O3 S1 O1 2_655 -90.60(12)
